data_7042486
loop_
_publ_author_name
'Mallick, Suman'
'Cheng, Tao'
'Chen, Lu'
'Meng, Miao'
'Zhang, Yu Yu'
'Liu, Chun Y.'

_publ_section_title
;
 A study of asymmetrical mixed-valent Mo2-Mo2 complexes in the class III
 regime.
;
_journal_issue 17
_journal_name_full 'Dalton transactions (Cambridge, England : 2003)'
_journal_page_first 5711
_journal_page_last 5723
_journal_paper_doi 10.1039/c6dt04915j
_journal_volume 46
_journal_year 2017
_chemical_formula_moiety '[Mo2(C15H15N2O2)3]2(OSCCS2)4(CH2CL2)'
_chemical_formula_sum 'C96 H98 Cl8 Mo4 N12 O13 S3'
_chemical_formula_weight 2391.40
_space_group_crystal_system triclinic
_space_group_IT_number 2
_space_group_name_Hall '-P 1'
_space_group_name_H-M_alt 'P -1'
_symmetry_space_group_name_Hall '-P 1'
_symmetry_space_group_name_H-M 'P -1'
_atom_sites_solution_hydrogens geom
_atom_sites_solution_primary direct
_atom_sites_solution_secondary difmap
_audit_creation_method SHELXL-2014/7
_audit_update_record
;
2017-02-16 deposited with the CCDC.
2017-03-14 downloaded from the CCDC.
;
_cell_angle_alpha 72.182(4)
_cell_angle_beta 83.891(4)
_cell_angle_gamma 71.230(4)
_cell_formula_units_Z 1
_cell_length_a 12.4214(5)
_cell_length_b 14.4786(7)
_cell_length_c 15.4651(7)
_cell_measurement_reflns_used 6078
_cell_measurement_temperature 173(2)
_cell_measurement_theta_max 62.7480
_cell_measurement_theta_min 3.7410
_cell_volume 2507.0(2)
_computing_molecular_graphics XP
_computing_publication_material XCIF
_computing_structure_refinement 'SHELXL-2014/7 (Sheldrick, 2014)'
_diffrn_ambient_temperature 173(2)
_diffrn_detector_area_resol_mean 16.0288
_diffrn_measured_fraction_theta_full 0.986
_diffrn_measured_fraction_theta_max 0.986
_diffrn_measurement_device_type 'Xcalibur, Sapphire3, Gemini ultra'
_diffrn_measurement_method '\w scans'
_diffrn_radiation_type CuK\a
_diffrn_radiation_wavelength 1.54184
_diffrn_reflns_av_R_equivalents 0.0858
_diffrn_reflns_av_unetI/netI 0.0903
_diffrn_reflns_Laue_measured_fraction_full 0.986
_diffrn_reflns_Laue_measured_fraction_max 0.986
_diffrn_reflns_limit_h_max 14
_diffrn_reflns_limit_h_min -11
_diffrn_reflns_limit_k_max 16
_diffrn_reflns_limit_k_min -15
_diffrn_reflns_limit_l_max 17
_diffrn_reflns_limit_l_min -17
_diffrn_reflns_number 14580
_diffrn_reflns_point_group_measured_fraction_full 0.986
_diffrn_reflns_point_group_measured_fraction_max 0.986
_diffrn_reflns_theta_full 62.698
_diffrn_reflns_theta_max 62.698
_diffrn_reflns_theta_min 3.367
_diffrn_source 'fine-focus sealed tube'
_exptl_absorpt_coefficient_mu 7.098
_exptl_absorpt_correction_T_max 0.6396
_exptl_absorpt_correction_T_min 0.1384
_exptl_absorpt_correction_type multi-scan
_exptl_absorpt_process_details
;
CrysAlisPro, Agilent Technologies,
Version 1.171.37.35 (release 13-08-2014 CrysAlis171 .NET)
(compiled Aug 13 2014,18:06:01)
Empirical absorption correction using spherical harmonics,
 implemented in SCALE3 ABSPACK scaling algorithm.
;
_exptl_crystal_colour green
_exptl_crystal_density_diffrn 1.584
_exptl_crystal_density_method 'not measured'
_exptl_crystal_description platelike
_exptl_crystal_F_000 1214
_exptl_crystal_size_max 0.200
_exptl_crystal_size_mid 0.050
_exptl_crystal_size_min 0.030
_refine_diff_density_max 2.227
_refine_diff_density_min -2.352
_refine_diff_density_rms 0.197
_refine_ls_extinction_method none
_refine_ls_goodness_of_fit_ref 1.067
_refine_ls_hydrogen_treatment constr
_refine_ls_matrix_type full
_refine_ls_number_parameters 637
_refine_ls_number_reflns 7925
_refine_ls_number_restraints 22
_refine_ls_restrained_S_all 1.071
_refine_ls_R_factor_all 0.0937
_refine_ls_R_factor_gt 0.0819
_refine_ls_shift/su_max 0.000
_refine_ls_shift/su_mean 0.000
_refine_ls_structure_factor_coef Fsqd
_refine_ls_weighting_details 'w=1/[\s^2^(Fo^2^)+(0.1467P)^2^+4.1555P] where P=(Fo^2^+2Fc^2^)/3'
_refine_ls_weighting_scheme calc
_refine_ls_wR_factor_gt 0.2131
_refine_ls_wR_factor_ref 0.2324
_reflns_Friedel_coverage 0.000
_reflns_number_gt 6400
_reflns_number_total 7925
_reflns_threshold_expression 'I > 2\s(I)'
_cod_data_source_file c6dt04915j2.cif
_cod_data_source_block OSSS
_cod_depositor_comments 'Adding full bibliography for 7042486--7042487.cif.'
_cod_database_code 7042486
_shelx_shelxl_version_number 2014/7
_shelx_space_group_comment
;
The symmetry employed for this shelxl refinement is uniquely defined
by the following loop, which should always be used as a source of
symmetry information in preference to the above space-group names.
They are only intended as comments.
;
_shelx_estimated_absorpt_t_min 0.331
_shelx_estimated_absorpt_t_max 0.815

loop_
_space_group_symop_operation_xyz
'x, y, z'
'-x, -y, -z'

loop_
_atom_site_label
_atom_site_type_symbol
_atom_site_fract_x
_atom_site_fract_y
_atom_site_fract_z
_atom_site_U_iso_or_equiv
_atom_site_adp_type
_atom_site_occupancy
_atom_site_site_symmetry_order
_atom_site_calc_flag
_atom_site_refinement_flags_posn
_atom_site_refinement_flags_adp
_atom_site_refinement_flags_occupancy
_atom_site_disorder_assembly
_atom_site_disorder_group
Mo1 Mo 0.3966(2) 0.5619(2) 0.72028(19) 0.0205(10) Uiso 0.5 1 d D . P A 1
Mo2 Mo 0.3435(3) 0.4328(2) 0.7341(2) 0.0212(11) Uiso 0.5 1 d D . P A 1
S1 S 0.4833(3) 0.5906(3) 0.5735(2) 0.0481(8) Uani 0.75 1 d D . P A 1
C4A C 0.468(3) 0.492(2) 0.5484(15) 0.063(8) Uiso 0.5 1 d D . P A 1
O7 O 0.4077(18) 0.4468(15) 0.6105(11) 0.029(5) Uiso 0.25 1 d D . P A 1
Mo3 Mo 0.3899(2) 0.5608(2) 0.7290(2) 0.0214(10) Uiso 0.5 1 d D . P A 2
Mo4 Mo 0.3507(3) 0.4316(2) 0.7264(2) 0.0216(11) Uiso 0.5 1 d D . P A 2
S2 S 0.4324(3) 0.4059(3) 0.5854(2) 0.0479(8) Uani 0.75 1 d D . P A 2
C4B C 0.477(3) 0.5076(16) 0.5483(13) 0.050(6) Uiso 0.5 1 d D . P A 2
O8 O 0.4518(16) 0.5588(13) 0.6072(11) 0.019(5) Uiso 0.25 1 d D . P A 2
N1 N 0.2365(5) 0.6648(5) 0.6586(4) 0.0265(13) Uani 1 1 d . . . . .
N2 N 0.1880(5) 0.5220(4) 0.6627(4) 0.0233(12) Uani 1 1 d . . . . .
N3 N 0.3244(5) 0.5635(4) 0.8564(4) 0.0227(12) Uani 1 1 d . . . . .
N4 N 0.2701(5) 0.4243(4) 0.8628(4) 0.0262(13) Uani 1 1 d . . . . .
N5 N 0.5602(5) 0.4691(4) 0.7789(4) 0.0216(12) Uani 1 1 d . . . . .
N6 N 0.5054(5) 0.3302(4) 0.7872(4) 0.0220(12) Uani 1 1 d . . . . .
C1 C 0.1656(6) 0.6222(5) 0.6382(5) 0.0258(15) Uani 1 1 d . . . . .
H1 H 0.0981 0.6644 0.6055 0.031 Uiso 1 1 calc R U . . .
C2 C 0.2760(6) 0.4937(6) 0.9002(5) 0.0291(17) Uani 1 1 d . . . . .
H2 H 0.2450 0.4928 0.9592 0.035 Uiso 1 1 calc R U . . .
C3 C 0.5851(6) 0.3689(5) 0.7953(5) 0.0238(15) Uani 1 1 d . . . . .
H3 H 0.6599 0.3255 0.8126 0.029 Uiso 1 1 calc R U . . .
C11 C 0.2162(6) 0.7700(6) 0.6174(5) 0.0298(16) Uani 1 1 d . . . . .
C12 C 0.1700(7) 0.8220(6) 0.5311(6) 0.0392(19) Uani 1 1 d . . . . .
H12 H 0.1506 0.7853 0.4969 0.047 Uiso 1 1 calc R U . . .
C13 C 0.1517(7) 0.9260(6) 0.4938(6) 0.043(2) Uani 1 1 d . . . . .
H13 H 0.1185 0.9597 0.4355 0.052 Uiso 1 1 calc R U . . .
C14 C 0.1815(7) 0.9798(6) 0.5409(7) 0.045(2) Uani 1 1 d . . . . .
C15 C 0.2323(10) 0.9307(7) 0.6253(8) 0.064(3) Uani 1 1 d . . . . .
H15 H 0.2561 0.9674 0.6570 0.077 Uiso 1 1 calc R U . . .
C16 C 0.2479(8) 0.8265(6) 0.6629(6) 0.047(2) Uani 1 1 d . . . . .
H16 H 0.2812 0.7932 0.7212 0.057 Uiso 1 1 calc R U . . .
O1 O 0.1633(7) 1.0837(5) 0.5116(5) 0.067(2) Uani 1 1 d . . . . .
C17 C 0.1398(9) 1.1335(7) 0.4185(8) 0.066(3) Uani 1 1 d . . . . .
H17A H 0.1943 1.0949 0.3818 0.099 Uiso 1 1 calc R U . . .
H17B H 0.1463 1.2023 0.4033 0.099 Uiso 1 1 calc R U . . .
H17C H 0.0624 1.1377 0.4058 0.099 Uiso 1 1 calc R U . . .
C21 C 0.1090(6) 0.4811(5) 0.6401(4) 0.0242(15) Uani 1 1 d . . . . .
C22 C 0.1505(6) 0.3949(6) 0.6107(5) 0.0337(17) Uani 1 1 d . . . . .
H22 H 0.2302 0.3641 0.6068 0.040 Uiso 1 1 calc R U . . .
C23 C 0.0756(6) 0.3534(6) 0.5869(6) 0.0372(18) Uani 1 1 d . . . . .
H23 H 0.1043 0.2950 0.5655 0.045 Uiso 1 1 calc R U . . .
C24 C -0.0405(6) 0.3969(6) 0.5942(5) 0.0288(15) Uani 1 1 d . . . . .
C25 C -0.0833(6) 0.4826(6) 0.6256(5) 0.0297(16) Uani 1 1 d . . . . .
H25 H -0.1629 0.5124 0.6316 0.036 Uiso 1 1 calc R U . . .
C26 C -0.0067(6) 0.5228(6) 0.6477(5) 0.0293(16) Uani 1 1 d . . . . .
H26 H -0.0350 0.5813 0.6688 0.035 Uiso 1 1 calc R U . . .
O2 O -0.1091(4) 0.3504(4) 0.5709(4) 0.0401(13) Uani 1 1 d . . . . .
C27 C -0.2294(6) 0.3961(6) 0.5781(6) 0.0371(18) Uani 1 1 d . . . . .
H27A H -0.2516 0.4655 0.5369 0.056 Uiso 1 1 calc R U . . .
H27B H -0.2492 0.3981 0.6406 0.056 Uiso 1 1 calc R U . . .
H27C H -0.2695 0.3557 0.5615 0.056 Uiso 1 1 calc R U . . .
C31 C 0.3246(6) 0.6376(6) 0.9001(5) 0.0278(16) Uani 1 1 d . . . . .
C32 C 0.2265(7) 0.7138(6) 0.9091(6) 0.0366(18) Uani 1 1 d . . . . .
H32 H 0.1567 0.7159 0.8877 0.044 Uiso 1 1 calc R U . . .
C33 C 0.2280(7) 0.7873(6) 0.9488(6) 0.0384(18) Uani 1 1 d . . . . .
H33 H 0.1600 0.8394 0.9544 0.046 Uiso 1 1 calc R U . . .
C34 C 0.3303(7) 0.7835(6) 0.9801(5) 0.0334(17) Uani 1 1 d . . . . .
C35 C 0.4282(6) 0.7048(6) 0.9744(5) 0.0313(16) Uani 1 1 d . . . . .
H35 H 0.4971 0.7000 0.9994 0.038 Uiso 1 1 calc R U . . .
C36 C 0.4265(6) 0.6346(5) 0.9334(5) 0.0252(15) Uani 1 1 d . . . . .
H36 H 0.4949 0.5832 0.9273 0.030 Uiso 1 1 calc R U . . .
O3 O 0.3455(5) 0.8526(5) 1.0180(5) 0.0506(15) Uani 1 1 d . . . . .
C37 C 0.2507(10) 0.9339(9) 1.0286(9) 0.072(3) Uani 1 1 d . . . . .
H37A H 0.2175 0.9750 0.9691 0.108 Uiso 1 1 calc R U . . .
H37B H 0.2747 0.9764 1.0564 0.108 Uiso 1 1 calc R U . . .
H37C H 0.1939 0.9068 1.0678 0.108 Uiso 1 1 calc R U . . .
C41 C 0.2241(6) 0.3476(5) 0.9156(5) 0.0264(15) Uani 1 1 d . . . . .
C42 C 0.1454(6) 0.3200(6) 0.8795(5) 0.0308(16) Uani 1 1 d . . . . .
H42 H 0.1261 0.3499 0.8171 0.037 Uiso 1 1 calc R U . . .
C43 C 0.0940(7) 0.2486(6) 0.9339(6) 0.042(2) Uani 1 1 d . . . . .
H43 H 0.0408 0.2299 0.9083 0.051 Uiso 1 1 calc R U . . .
C44 C 0.1209(7) 0.2057(6) 1.0243(6) 0.0386(19) Uani 1 1 d . . . . .
C45 C 0.2024(6) 0.2278(6) 1.0612(5) 0.0346(17) Uani 1 1 d . . . . .
H45 H 0.2238 0.1952 1.1229 0.041 Uiso 1 1 calc R U . . .
C46 C 0.2519(6) 0.2972(6) 1.0077(5) 0.0323(17) Uani 1 1 d . . . . .
H46 H 0.3077 0.3125 1.0337 0.039 Uiso 1 1 calc R U . . .
O4 O 0.0604(5) 0.1398(5) 1.0735(5) 0.0513(16) Uani 1 1 d . . . . .
C47 C 0.0729(9) 0.1070(8) 1.1701(7) 0.064(3) Uani 1 1 d . . . . .
H47A H 0.1496 0.0602 1.1861 0.097 Uiso 1 1 calc R U . . .
H47B H 0.0167 0.0721 1.1984 0.097 Uiso 1 1 calc R U . . .
H47C H 0.0608 0.1664 1.1921 0.097 Uiso 1 1 calc R U . . .
C51 C 0.6455(6) 0.5088(5) 0.7916(5) 0.0244(15) Uani 1 1 d . . . . .
C52 C 0.6396(6) 0.6096(6) 0.7385(5) 0.0301(16) Uani 1 1 d . . . . .
H52 H 0.5787 0.6477 0.6972 0.036 Uiso 1 1 calc R U . . .
C53 C 0.7204(6) 0.6528(6) 0.7460(5) 0.0307(16) Uani 1 1 d . . . . .
H53 H 0.7136 0.7211 0.7113 0.037 Uiso 1 1 calc R U . . .
C54 C 0.8120(6) 0.5976(5) 0.8037(5) 0.0283(16) Uani 1 1 d . . . . .
C55 C 0.8189(6) 0.4994(6) 0.8579(5) 0.0281(15) Uani 1 1 d . . . . .
H55 H 0.8797 0.4621 0.8995 0.034 Uiso 1 1 calc R U . . .
C56 C 0.7367(6) 0.4567(6) 0.8509(5) 0.0272(15) Uani 1 1 d . . . . .
H56 H 0.7426 0.3894 0.8878 0.033 Uiso 1 1 calc R U . . .
O5 O 0.8908(4) 0.6469(4) 0.8022(4) 0.0351(12) Uani 1 1 d . . . . .
C57 C 0.9892(7) 0.5907(7) 0.8569(7) 0.050(2) Uani 1 1 d . . . . .
H57A H 1.0272 0.5273 0.8410 0.075 Uiso 1 1 calc R U . . .
H57B H 0.9666 0.5747 0.9211 0.075 Uiso 1 1 calc R U . . .
H57C H 1.0414 0.6315 0.8462 0.075 Uiso 1 1 calc R U . . .
C61 C 0.5349(6) 0.2261(5) 0.7869(5) 0.0280(16) Uani 1 1 d . . . . .
C62 C 0.6212(7) 0.1850(6) 0.7323(6) 0.0352(17) Uani 1 1 d . . . . .
H62 H 0.6673 0.2247 0.6976 0.042 Uiso 1 1 calc R U . . .
C63 C 0.6410(7) 0.0874(6) 0.7281(6) 0.0386(19) Uani 1 1 d . . . . .
H63 H 0.7008 0.0602 0.6907 0.046 Uiso 1 1 calc R U . . .
C64 C 0.5745(6) 0.0282(6) 0.7777(6) 0.0330(17) Uani 1 1 d . . . . .
C65 C 0.4886(7) 0.0679(6) 0.8333(6) 0.0383(19) Uani 1 1 d . . . . .
H65 H 0.4433 0.0278 0.8686 0.046 Uiso 1 1 calc R U . . .
C66 C 0.4689(6) 0.1675(6) 0.8372(5) 0.0326(17) Uani 1 1 d . . . . .
H66 H 0.4096 0.1950 0.8749 0.039 Uiso 1 1 calc R U . . .
O6 O 0.5985(5) -0.0668(4) 0.7664(4) 0.0483(15) Uani 1 1 d . . . . .
C67 C 0.5245(9) -0.1241(7) 0.8123(8) 0.056(3) Uani 1 1 d . . . . .
H67A H 0.5469 -0.1891 0.7979 0.084 Uiso 1 1 calc R U . . .
H67B H 0.4461 -0.0856 0.7927 0.084 Uiso 1 1 calc R U . . .
H67C H 0.5294 -0.1370 0.8780 0.084 Uiso 1 1 calc R U . . .
Cl1 Cl 0.6249(3) 0.8441(3) 0.4028(3) 0.0918(10) Uani 1 1 d D . . . .
C1S C 0.5080(9) 0.8541(10) 0.4765(8) 0.088(4) Uani 1 1 d D . . . .
H1SA H 0.4839 0.7923 0.4896 0.106 Uiso 1 1 calc R U . . .
H1SB H 0.4440 0.9136 0.4469 0.106 Uiso 1 1 calc R U . . .
Cl2 Cl 0.5400(3) 0.8679(3) 0.5794(2) 0.0941(11) Uani 1 1 d D . . . .
Cl3 Cl 1.0697(12) 0.8392(14) 0.2192(13) 0.126(5) Uiso 0.4 1 d D . P B 1
C2S C 0.9511(17) 0.890(6) 0.280(4) 0.17(4) Uiso 0.4 1 d D . P B 1
H3SC H 0.9460 0.9608 0.2764 0.208 Uiso 0.4 1 calc R U P B 1
H3SD H 0.9581 0.8493 0.3444 0.208 Uiso 0.4 1 calc R U P B 1
Cl4 Cl 0.8277(10) 0.8893(10) 0.2340(9) 0.116(3) Uiso 0.4 1 d D . P B 1
Cl5 Cl 1.0879(10) 0.8350(15) 0.2495(15) 0.322(17) Uani 0.6 1 d D . P C 2
C3S C 0.9457(15) 0.861(3) 0.2816(17) 0.17(3) Uani 0.6 1 d D . P C 2
H3SA H 0.9338 0.8892 0.3341 0.203 Uiso 0.6 1 calc R U P C 2
H3SB H 0.9251 0.7973 0.3011 0.203 Uiso 0.6 1 calc R U P C 2
Cl6 Cl 0.8566(9) 0.9490(7) 0.1926(6) 0.141(3) Uani 0.6 1 d D . P C 2

loop_
_atom_site_aniso_label
_atom_site_aniso_U_11
_atom_site_aniso_U_22
_atom_site_aniso_U_33
_atom_site_aniso_U_23
_atom_site_aniso_U_13
_atom_site_aniso_U_12
S1 0.0466(17) 0.0485(17) 0.0530(19) -0.0247(16) -0.0101(15) -0.0068(15)
S2 0.0390(16) 0.0502(18) 0.0504(18) -0.0001(16) -0.0083(13) -0.0192(14)
N1 0.028(3) 0.025(3) 0.028(3) -0.009(3) -0.003(2) -0.008(3)
N2 0.023(3) 0.024(3) 0.025(3) -0.005(2) -0.004(2) -0.010(2)
N3 0.020(3) 0.022(3) 0.025(3) -0.005(2) -0.011(2) -0.002(2)
N4 0.026(3) 0.026(3) 0.027(3) -0.012(3) -0.007(2) -0.002(2)
N5 0.019(3) 0.021(3) 0.022(3) -0.005(2) -0.002(2) -0.005(2)
N6 0.020(3) 0.025(3) 0.021(3) -0.010(2) 0.004(2) -0.005(2)
C1 0.020(3) 0.027(4) 0.027(4) -0.010(3) -0.001(3) -0.001(3)
C2 0.020(3) 0.037(4) 0.025(4) -0.010(3) 0.014(3) -0.006(3)
C3 0.017(3) 0.027(4) 0.023(3) -0.007(3) -0.002(2) 0.000(3)
C11 0.026(4) 0.026(4) 0.032(4) -0.003(3) -0.003(3) -0.005(3)
C12 0.042(5) 0.037(4) 0.035(4) -0.003(4) -0.003(3) -0.012(4)
C13 0.035(4) 0.036(4) 0.048(5) 0.000(4) -0.006(4) -0.006(4)
C14 0.045(5) 0.029(4) 0.057(6) -0.005(4) -0.002(4) -0.012(4)
C15 0.094(8) 0.036(5) 0.069(7) -0.011(5) -0.028(6) -0.024(5)
C16 0.067(6) 0.029(4) 0.045(5) -0.002(4) -0.019(4) -0.015(4)
O1 0.091(5) 0.026(3) 0.078(5) -0.002(3) -0.013(4) -0.020(3)
C17 0.059(6) 0.034(5) 0.076(8) 0.010(5) 0.005(5) 0.000(4)
C21 0.021(3) 0.030(4) 0.016(3) -0.006(3) -0.002(2) -0.002(3)
C22 0.025(4) 0.039(4) 0.039(4) -0.018(3) 0.000(3) -0.005(3)
C23 0.030(4) 0.037(4) 0.046(5) -0.022(4) -0.002(3) -0.003(3)
C24 0.028(4) 0.032(4) 0.027(4) -0.007(3) -0.003(3) -0.011(3)
C25 0.024(4) 0.031(4) 0.037(4) -0.013(3) -0.001(3) -0.009(3)
C26 0.032(4) 0.030(4) 0.027(4) -0.013(3) 0.006(3) -0.009(3)
O2 0.036(3) 0.045(3) 0.049(3) -0.022(3) -0.004(2) -0.017(3)
C27 0.030(4) 0.043(5) 0.047(5) -0.016(4) -0.001(3) -0.020(4)
C31 0.033(4) 0.032(4) 0.019(3) -0.010(3) 0.008(3) -0.010(3)
C32 0.032(4) 0.037(4) 0.043(5) -0.015(4) -0.009(3) -0.007(3)
C33 0.040(4) 0.035(4) 0.041(5) -0.019(4) -0.004(3) -0.002(3)
C34 0.041(4) 0.035(4) 0.031(4) -0.014(3) -0.001(3) -0.016(3)
C35 0.026(4) 0.037(4) 0.034(4) -0.014(3) -0.002(3) -0.010(3)
C36 0.020(3) 0.027(4) 0.027(4) -0.007(3) 0.001(3) -0.006(3)
O3 0.057(4) 0.045(3) 0.060(4) -0.033(3) -0.005(3) -0.011(3)
C37 0.075(7) 0.068(7) 0.085(8) -0.058(7) -0.003(6) -0.004(6)
C41 0.022(3) 0.031(4) 0.026(4) -0.014(3) 0.008(3) -0.005(3)
C42 0.033(4) 0.037(4) 0.025(4) -0.009(3) -0.001(3) -0.013(3)
C43 0.043(5) 0.037(4) 0.053(5) -0.016(4) -0.003(4) -0.016(4)
C44 0.031(4) 0.033(4) 0.050(5) -0.011(4) 0.003(3) -0.010(3)
C45 0.032(4) 0.035(4) 0.033(4) -0.009(3) 0.002(3) -0.006(3)
C46 0.030(4) 0.033(4) 0.034(4) -0.012(3) 0.001(3) -0.009(3)
O4 0.047(3) 0.044(3) 0.057(4) 0.003(3) 0.003(3) -0.025(3)
C47 0.058(6) 0.056(6) 0.064(7) 0.008(5) 0.013(5) -0.026(5)
C51 0.018(3) 0.026(4) 0.028(4) -0.010(3) -0.002(3) -0.003(3)
C52 0.022(3) 0.028(4) 0.035(4) -0.005(3) -0.005(3) -0.003(3)
C53 0.031(4) 0.026(4) 0.033(4) -0.007(3) -0.003(3) -0.006(3)
C54 0.020(3) 0.028(4) 0.039(4) -0.018(3) 0.000(3) -0.001(3)
C55 0.025(3) 0.034(4) 0.026(4) -0.016(3) -0.001(3) -0.003(3)
C56 0.024(3) 0.027(4) 0.031(4) -0.010(3) -0.001(3) -0.006(3)
O5 0.029(3) 0.033(3) 0.051(3) -0.018(3) 0.000(2) -0.014(2)
C57 0.027(4) 0.046(5) 0.077(7) -0.019(5) -0.017(4) -0.004(4)
C61 0.021(3) 0.027(4) 0.034(4) -0.007(3) -0.007(3) -0.004(3)
C62 0.036(4) 0.029(4) 0.040(4) -0.008(3) -0.001(3) -0.010(3)
C63 0.035(4) 0.036(4) 0.040(5) -0.013(4) 0.004(3) -0.004(3)
C64 0.035(4) 0.023(4) 0.041(4) -0.010(3) -0.003(3) -0.007(3)
C65 0.040(4) 0.035(4) 0.042(5) -0.013(4) 0.007(3) -0.015(4)
C66 0.030(4) 0.025(4) 0.042(4) -0.012(3) 0.004(3) -0.007(3)
O6 0.055(4) 0.031(3) 0.058(4) -0.017(3) 0.008(3) -0.012(3)
C67 0.064(6) 0.029(4) 0.083(7) -0.029(5) 0.014(5) -0.017(4)
Cl1 0.083(2) 0.083(2) 0.108(3) -0.041(2) -0.0086(18) -0.0070(17)
C1S 0.079(8) 0.075(8) 0.112(11) -0.022(8) -0.040(8) -0.017(7)
Cl2 0.115(3) 0.074(2) 0.069(2) -0.0011(16) -0.0239(18) -0.0072(19)
Cl5 0.136(9) 0.250(16) 0.35(3) 0.212(18) -0.007(12) -0.038(9)
C3S 0.14(3) 0.10(2) 0.17(4) 0.06(2) 0.04(3) 0.00(2)
Cl6 0.192(9) 0.123(6) 0.120(6) -0.042(5) 0.006(6) -0.058(7)

loop_
_atom_type_symbol
_atom_type_description
_atom_type_scat_dispersion_real
_atom_type_scat_dispersion_imag
_atom_type_scat_source
C C 0.0181 0.0091 'International Tables Vol C Tables 4.2.6.8 and 6.1.1.4'
H H 0.0000 0.0000 'International Tables Vol C Tables 4.2.6.8 and 6.1.1.4'
N N 0.0311 0.0180 'International Tables Vol C Tables 4.2.6.8 and 6.1.1.4'
O O 0.0492 0.0322 'International Tables Vol C Tables 4.2.6.8 and 6.1.1.4'
Mo Mo -0.0483 2.7339 'International Tables Vol C Tables 4.2.6.8 and 6.1.1.4'
S S 0.3331 0.5567 'International Tables Vol C Tables 4.2.6.8 and 6.1.1.4'
Cl Cl 0.3639 0.7018 'International Tables Vol C Tables 4.2.6.8 and 6.1.1.4'

loop_
_geom_angle_atom_site_label_1
_geom_angle_atom_site_label_2
_geom_angle_atom_site_label_3
_geom_angle
_geom_angle_site_symmetry_1
_geom_angle_site_symmetry_3
_geom_angle_publ_flag
Mo2 Mo1 N5 92.5(2) . . y
Mo2 Mo1 N1 91.6(2) . . y
N5 Mo1 N1 175.9(2) . . y
Mo2 Mo1 N3 88.0(2) . . y
N5 Mo1 N3 90.4(2) . . y
N1 Mo1 N3 90.4(2) . . y
Mo2 Mo1 S1 103.74(17) . . y
N5 Mo1 S1 89.55(19) . . y
N1 Mo1 S1 88.8(2) . . y
N3 Mo1 S1 168.2(2) . . y
O7 Mo2 N4 177.4(7) . . y
O7 Mo2 Mo1 82.0(5) . . y
N4 Mo2 Mo1 96.8(2) . . y
O7 Mo2 N2 83.0(7) . . y
N4 Mo2 N2 94.8(2) . . y
Mo1 Mo2 N2 93.3(2) . . y
O7 Mo2 N6 89.1(7) . . y
N4 Mo2 N6 93.2(2) . . y
Mo1 Mo2 N6 91.9(2) . . y
N2 Mo2 N6 169.9(3) . . y
C4A S1 Mo1 97.3(5) . . y
O7 C4A C4A 151.7(18) . 2_666 y
O7 C4A S1 110.8(12) . . y
C4A C4A S1 97.4(11) 2_666 . y
C4A O7 Mo2 145.4(14) . . y
O8 Mo3 N3 179.8(7) . . y
O8 Mo3 Mo4 83.4(5) . . y
N3 Mo3 Mo4 96.7(2) . . y
O8 Mo3 N1 85.0(6) . . y
N3 Mo3 N1 94.7(2) . . y
Mo4 Mo3 N1 93.3(2) . . y
O8 Mo3 N5 86.5(6) . . y
N3 Mo3 N5 93.8(2) . . y
Mo4 Mo3 N5 91.5(2) . . y
N1 Mo3 N5 169.7(2) . . y
Mo3 Mo4 N6 93.5(2) . . y
Mo3 Mo4 N2 92.5(2) . . y
N6 Mo4 N2 174.0(3) . . y
Mo3 Mo4 N4 88.9(2) . . y
N6 Mo4 N4 90.3(2) . . y
N2 Mo4 N4 90.2(2) . . y
Mo3 Mo4 S2 102.75(17) . . y
N6 Mo4 S2 87.01(19) . . y
N2 Mo4 S2 91.3(2) . . y
N4 Mo4 S2 168.2(2) . . y
C4B S2 Mo4 98.3(5) . . y
O8 C4B C4B 152.9(18) . 2_666 y
O8 C4B S2 109.9(12) . . y
C4B C4B S2 96.9(12) 2_666 . y
C4B O8 Mo3 145.3(13) . . y
C1 N1 C11 117.2(6) . . y
C1 N1 Mo3 116.1(5) . . y
C11 N1 Mo3 125.4(5) . . y
C1 N1 Mo1 116.6(5) . . y
C11 N1 Mo1 123.9(5) . . y
C1 N2 C21 118.5(6) . . y
C1 N2 Mo2 116.9(5) . . y
C21 N2 Mo2 124.6(4) . . y
C1 N2 Mo4 116.9(5) . . y
C21 N2 Mo4 124.5(4) . . y
C2 N3 C31 117.4(6) . . y
C2 N3 Mo3 117.7(5) . . y
C31 N3 Mo3 124.9(4) . . y
C2 N3 Mo1 118.6(5) . . y
C31 N3 Mo1 124.1(4) . . y
C2 N4 C41 117.8(6) . . y
C2 N4 Mo2 116.0(5) . . y
C41 N4 Mo2 126.0(5) . . y
C2 N4 Mo4 116.1(5) . . y
C41 N4 Mo4 125.8(5) . . y
C3 N5 C51 118.6(6) . . y
C3 N5 Mo1 117.1(5) . . y
C51 N5 Mo1 123.9(4) . . y
C3 N5 Mo3 116.6(5) . . y
C51 N5 Mo3 124.8(4) . . y
C3 N6 C61 120.2(6) . . y
C3 N6 Mo4 118.0(5) . . y
C61 N6 Mo4 117.8(4) . . y
C3 N6 Mo2 118.5(5) . . y
C61 N6 Mo2 118.6(4) . . y
N2 C1 N1 121.0(7) . . ?
N3 C2 N4 120.6(6) . . ?
N6 C3 N5 119.5(6) . . ?
C16 C11 C12 116.8(7) . . ?
C16 C11 N1 119.0(7) . . ?
C12 C11 N1 124.2(7) . . ?
C13 C12 C11 121.8(9) . . ?
C14 C13 C12 120.1(9) . . ?
C13 C14 O1 124.8(9) . . ?
C13 C14 C15 120.2(8) . . ?
O1 C14 C15 115.0(9) . . ?
C14 C15 C16 119.1(9) . . ?
C11 C16 C15 122.0(9) . . ?
C14 O1 C17 117.3(9) . . ?
C26 C21 C22 119.0(7) . . ?
C26 C21 N2 122.6(6) . . ?
C22 C21 N2 118.4(6) . . ?
C21 C22 C23 120.0(7) . . ?
C24 C23 C22 120.2(7) . . ?
O2 C24 C23 116.8(7) . . ?
O2 C24 C25 122.9(6) . . ?
C23 C24 C25 120.3(7) . . ?
C26 C25 C24 118.2(6) . . ?
C21 C26 C25 122.3(7) . . ?
C24 O2 C27 116.5(6) . . ?
C32 C31 C36 118.6(7) . . ?
C32 C31 N3 121.7(7) . . ?
C36 C31 N3 119.6(6) . . ?
C31 C32 C33 121.5(7) . . ?
C32 C33 C34 118.8(7) . . ?
O3 C34 C33 125.4(7) . . ?
O3 C34 C35 114.7(7) . . ?
C33 C34 C35 119.9(7) . . ?
C36 C35 C34 120.8(7) . . ?
C35 C36 C31 120.3(6) . . ?
C34 O3 C37 118.9(7) . . ?
C42 C41 N4 121.1(7) . . ?
C42 C41 C46 116.5(6) . . ?
N4 C41 C46 122.4(7) . . ?
C41 C42 C43 120.9(7) . . ?
C44 C43 C42 119.7(8) . . ?
C43 C44 C45 120.8(7) . . ?
C43 C44 O4 115.2(8) . . ?
C45 C44 O4 124.0(8) . . ?
C46 C45 C44 118.9(8) . . ?
C45 C46 C41 123.0(7) . . ?
C44 O4 C47 116.3(7) . . ?
C56 C51 N5 125.4(6) . . ?
C56 C51 C52 116.9(6) . . ?
N5 C51 C52 117.7(6) . . ?
C53 C52 C51 121.0(7) . . ?
C52 C53 C54 120.5(7) . . ?
O5 C54 C53 115.4(7) . . ?
O5 C54 C55 124.9(7) . . ?
C53 C54 C55 119.7(7) . . ?
C56 C55 C54 119.5(7) . . ?
C55 C56 C51 122.3(7) . . ?
C54 O5 C57 117.1(6) . . ?
C66 C61 C62 119.0(7) . . ?
C66 C61 N6 118.5(6) . . ?
C62 C61 N6 122.2(6) . . ?
C63 C62 C61 120.6(7) . . ?
C62 C63 C64 120.8(7) . . ?
O6 C64 C63 116.3(7) . . ?
O6 C64 C65 124.5(7) . . ?
C63 C64 C65 119.2(7) . . ?
C64 C65 C66 119.6(7) . . ?
C61 C66 C65 120.7(7) . . ?
C64 O6 C67 115.9(6) . . ?
Cl1 C1S Cl2 111.6(6) . . ?
Cl3 C2S Cl4 109.6(12) . . ?
Cl5 C3S Cl6 111.8(11) . . ?

loop_
_geom_bond_atom_site_label_1
_geom_bond_atom_site_label_2
_geom_bond_distance
_geom_bond_site_symmetry_2
_geom_bond_publ_flag
Mo1 Mo2 2.120(4) . y
Mo1 N5 2.155(6) . y
Mo1 N1 2.171(7) . y
Mo1 N3 2.203(6) . y
Mo1 S1 2.382(4) . y
Mo2 O7 1.968(15) . y
Mo2 N4 2.085(7) . y
Mo2 N2 2.143(7) . y
Mo2 N6 2.147(6) . y
S1 C4A 1.659(13) . y
C4A O7 1.297(13) . y
C4A C4A 1.61(3) 2_666 y
Mo3 O8 1.963(15) . y
Mo3 N3 2.056(6) . y
Mo3 Mo4 2.092(4) . y
Mo3 N1 2.163(7) . y
Mo3 N5 2.178(6) . y
Mo4 N6 2.111(7) . y
Mo4 N2 2.168(6) . y
Mo4 N4 2.225(6) . y
Mo4 S2 2.389(5) . y
S2 C4B 1.659(13) . y
C4B O8 1.297(13) . y
C4B C4B 1.59(2) 2_666 y
N1 C1 1.335(10) . ?
N1 C11 1.408(9) . ?
N2 C1 1.323(9) . ?
N2 C21 1.417(9) . ?
N3 C2 1.314(10) . ?
N3 C31 1.433(9) . ?
N4 C2 1.327(10) . ?
N4 C41 1.406(9) . ?
N5 C3 1.330(9) . ?
N5 C51 1.414(9) . ?
N6 C3 1.317(9) . ?
N6 C61 1.433(9) . ?
C11 C16 1.391(12) . ?
C11 C12 1.396(11) . ?
C12 C13 1.387(12) . ?
C13 C14 1.365(14) . ?
C14 O1 1.379(10) . ?
C14 C15 1.388(14) . ?
C15 C16 1.396(13) . ?
O1 C17 1.414(13) . ?
C21 C26 1.376(10) . ?
C21 C22 1.384(11) . ?
C22 C23 1.390(11) . ?
C23 C24 1.384(10) . ?
C24 O2 1.375(9) . ?
C24 C25 1.395(11) . ?
C25 C26 1.382(11) . ?
O2 C27 1.434(9) . ?
C31 C32 1.383(11) . ?
C31 C36 1.400(10) . ?
C32 C33 1.387(11) . ?
C33 C34 1.387(11) . ?
C34 O3 1.372(10) . ?
C34 C35 1.391(11) . ?
C35 C36 1.358(11) . ?
O3 C37 1.409(12) . ?
C41 C42 1.390(11) . ?
C41 C46 1.410(11) . ?
C42 C43 1.400(11) . ?
C43 C44 1.374(13) . ?
C44 C45 1.377(12) . ?
C44 O4 1.397(10) . ?
C45 C46 1.361(11) . ?
O4 C47 1.432(13) . ?
C51 C56 1.394(10) . ?
C51 C52 1.421(10) . ?
C52 C53 1.373(10) . ?
C53 C54 1.387(11) . ?
C54 O5 1.381(9) . ?
C54 C55 1.392(11) . ?
C55 C56 1.381(10) . ?
O5 C57 1.425(10) . ?
C61 C66 1.379(11) . ?
C61 C62 1.386(11) . ?
C62 C63 1.377(11) . ?
C63 C64 1.386(11) . ?
C64 O6 1.373(9) . ?
C64 C65 1.386(11) . ?
C65 C66 1.403(11) . ?
O6 C67 1.425(11) . ?
Cl1 C1S 1.745(11) . ?
C1S Cl2 1.762(11) . ?
Cl3 C2S 1.737(14) . ?
C2S Cl4 1.759(14) . ?
Cl5 C3S 1.734(13) . ?
C3S Cl6 1.756(14) . ?
